data_4502363
loop_
_publ_author_name
'Li, Shun-Li'
'Lan, Ya-Qian'
'Ma, Ji-Cheng'
'Ma, Jian-Fang'
'Su, Zhong-Min'

_publ_section_title
;
 Metal&#x2212;Organic Frameworks Based on Different Benzimidazole
 Derivatives: Effect of Length and Substituent Groups of the Ligands on
 the Structures
;
_journal_issue 3
_journal_name_full 'Crystal Growth &amp; Design'
_journal_page_first 1161
_journal_paper_doi 10.1021/cg9010482
_journal_volume 10
_journal_year 2010
_chemical_formula_sum 'C32 H23 Cd2 N5 O10'
_chemical_formula_weight 862.35
_chemical_name_systematic
;
 ?
;
_space_group_IT_number 14
_symmetry_cell_setting monoclinic
_symmetry_space_group_name_Hall '-P 2ybc'
_symmetry_space_group_name_H-M 'P 1 21/c 1'
_atom_sites_solution_hydrogens geom
_atom_sites_solution_primary direct
_atom_sites_solution_secondary difmap
_audit_creation_method SHELXL-97
_cell_angle_alpha 90.00
_cell_angle_beta 100.399(2)
_cell_angle_gamma 90.00
_cell_formula_units_Z 4
_cell_length_a 14.2375(18)
_cell_length_b 27.810(3)
_cell_length_c 7.6786(9)
_cell_measurement_temperature 293(2)
_cell_measurement_theta_max 25.09
_cell_measurement_theta_min 1.63
_cell_volume 2990.4(6)
_computing_cell_refinement 'SMART (Bruker, 1997)'
_computing_data_collection 'SMART (Bruker, 1997)'
_computing_data_reduction SAINT
_computing_molecular_graphics 'SHELXTL-PLUS (Sheldrick, 1990)'
_computing_publication_material SHELXL-97
_computing_structure_refinement 'SHELXL-97 (Sheldrick, 1997)'
_computing_structure_solution 'SHELXS-97(Sheldrick, 1997)'
_diffrn_ambient_temperature 293(2)
_diffrn_measured_fraction_theta_full 0.998
_diffrn_measured_fraction_theta_max 0.992
_diffrn_measurement_device_type 'Bruker APEX CCD area-detector'
_diffrn_measurement_method '\w scans'
_diffrn_radiation_monochromator graphite
_diffrn_radiation_source 'fine-focus sealed tube'
_diffrn_radiation_type MoK\a
_diffrn_radiation_wavelength 0.71073
_diffrn_reflns_av_R_equivalents 0.0670
_diffrn_reflns_av_sigmaI/netI 0.0834
_diffrn_reflns_limit_h_max 16
_diffrn_reflns_limit_h_min -14
_diffrn_reflns_limit_k_max 33
_diffrn_reflns_limit_k_min -27
_diffrn_reflns_limit_l_max 9
_diffrn_reflns_limit_l_min -8
_diffrn_reflns_number 14936
_diffrn_reflns_theta_full 25.00
_diffrn_reflns_theta_max 25.09
_diffrn_reflns_theta_min 1.63
_diffrn_standards_number 0
_exptl_absorpt_coefficient_mu 1.493
_exptl_absorpt_correction_T_max 0.720
_exptl_absorpt_correction_T_min 0.655
_exptl_absorpt_correction_type multi-scan
_exptl_absorpt_process_details 'SADABS(Sheldrick, 1996)'
_exptl_crystal_colour colorless
_exptl_crystal_density_diffrn 1.915
_exptl_crystal_density_method 'not measured'
_exptl_crystal_description column
_exptl_crystal_F_000 1704
_exptl_crystal_size_max 0.29
_exptl_crystal_size_mid 0.27
_exptl_crystal_size_min 0.22
_refine_diff_density_max 1.371
_refine_diff_density_min -0.836
_refine_diff_density_rms 0.131
_refine_ls_extinction_method none
_refine_ls_goodness_of_fit_ref 1.042
_refine_ls_hydrogen_treatment mixed
_refine_ls_matrix_type full
_refine_ls_number_parameters 451
_refine_ls_number_reflns 5273
_refine_ls_number_restraints 7
_refine_ls_restrained_S_all 1.041
_refine_ls_R_factor_all 0.0977
_refine_ls_R_factor_gt 0.0574
_refine_ls_shift/su_max 0.001
_refine_ls_shift/su_mean 0.000
_refine_ls_structure_factor_coef Fsqd
_refine_ls_weighting_details 'calc w=1/[\s^2^(Fo^2^)+(0.0708P)^2^+0.0000P] where P=(Fo^2^+2Fc^2^)/3'
_refine_ls_weighting_scheme calc
_refine_ls_wR_factor_gt 0.1311
_refine_ls_wR_factor_ref 0.1497
_reflns_number_gt 3442
_reflns_number_total 5273
_reflns_threshold_expression >2sigma(I)
_cod_data_source_file cg9010482_si_002.cif
_cod_data_source_block 2
_cod_original_sg_symbol_Hall -P2ybc
_cod_original_sg_symbol_H-M P21/c
_cod_database_code 4502363

loop_
_symmetry_equiv_pos_as_xyz
'x, y, z'
'-x, y+1/2, -z+1/2'
'-x, -y, -z'
'x, -y-1/2, z-1/2'

loop_
_atom_site_label
_atom_site_type_symbol
_atom_site_fract_x
_atom_site_fract_y
_atom_site_fract_z
_atom_site_U_iso_or_equiv
_atom_site_adp_type
_atom_site_occupancy
_atom_site_symmetry_multiplicity
_atom_site_calc_flag
_atom_site_refinement_flags
Cd2 Cd 0.59952(4) 0.540142(19) 0.96434(8) 0.03335(19) Uani 1 1 d D
Cd1 Cd 0.40676(4) 0.78171(2) 0.95756(10) 0.0494(2) Uani 1 1 d .
C1 C 0.6390(7) 0.6988(3) 1.1279(13) 0.056(3) Uani 1 1 d .
H1 H 0.5880 0.6811 1.0671 0.068 Uiso 1 1 calc R
C2 C 0.7200(8) 0.6768(3) 1.2191(13) 0.064(3) Uani 1 1 d .
H2 H 0.7249 0.6435 1.2165 0.077 Uiso 1 1 calc R
C3 C 0.7939(7) 0.7032(4) 1.3142(14) 0.064(3) Uani 1 1 d .
H3 H 0.8464 0.6869 1.3767 0.077 Uiso 1 1 calc R
C4 C 0.7933(7) 0.7515(4) 1.3202(13) 0.063(3) Uani 1 1 d .
H4 H 0.8432 0.7687 1.3870 0.075 Uiso 1 1 calc R
C5 C 0.7132(6) 0.7749(3) 1.2204(12) 0.049(2) Uani 1 1 d .
C6 C 0.6378(6) 0.7487(3) 1.1316(11) 0.043(2) Uani 1 1 d .
C7 C 0.6030(6) 0.8239(3) 1.0858(11) 0.041(2) Uani 1 1 d .
C8 C 0.5559(6) 0.8690(3) 1.0172(13) 0.052(2) Uani 1 1 d D
H8A H 0.5479 0.8896 1.1154 0.063 Uiso 1 1 calc R
H8B H 0.5957 0.8859 0.9470 0.063 Uiso 1 1 calc R
C9 C 0.1206(7) 0.7876(3) 0.7703(16) 0.071(3) Uani 1 1 d .
H9 H 0.1409 0.7577 0.8170 0.085 Uiso 1 1 calc R
C10 C 0.0270(8) 0.7956(5) 0.6902(19) 0.095(4) Uani 1 1 d .
H10 H -0.0162 0.7703 0.6843 0.114 Uiso 1 1 calc R
C11 C -0.0055(8) 0.8392(5) 0.6187(16) 0.088(4) Uani 1 1 d .
H11 H -0.0686 0.8422 0.5615 0.106 Uiso 1 1 calc R
C12 C 0.0540(8) 0.8783(4) 0.6306(14) 0.073(3) Uani 1 1 d .
H12 H 0.0317 0.9083 0.5879 0.088 Uiso 1 1 calc R
C13 C 0.1494(7) 0.8714(3) 0.7093(12) 0.053(2) Uani 1 1 d .
C14 C 0.1835(6) 0.8264(3) 0.7778(12) 0.051(2) Uani 1 1 d .
C15 C 0.3019(6) 0.8756(3) 0.8227(11) 0.043(2) Uani 1 1 d .
C16 C 0.3971(6) 0.8970(3) 0.8786(13) 0.051(2) Uani 1 1 d D
H16A H 0.4119 0.9180 0.7863 0.061 Uiso 1 1 calc R
H16B H 0.3983 0.9160 0.9849 0.061 Uiso 1 1 calc R
C17 C 0.3601(5) 0.6889(3) 0.8621(13) 0.043(2) Uani 1 1 d .
C18 C 0.2954(5) 0.6461(3) 0.8095(10) 0.0329(18) Uani 1 1 d .
C19 C 0.3196(5) 0.5987(3) 0.8521(10) 0.0302(18) Uani 1 1 d .
C20 C 0.2463(5) 0.5644(3) 0.8241(10) 0.0347(19) Uani 1 1 d .
H20 H 0.2603 0.5322 0.8498 0.042 Uiso 1 1 calc R
C21 C 0.1533(5) 0.5781(3) 0.7582(11) 0.036(2) Uani 1 1 d .
C22 C 0.1304(6) 0.6247(3) 0.7083(12) 0.051(3) Uani 1 1 d .
H22 H 0.0681 0.6337 0.6613 0.061 Uiso 1 1 calc R
C23 C 0.2042(6) 0.6574(3) 0.7312(11) 0.045(2) Uani 1 1 d .
H23 H 0.1913 0.6887 0.6913 0.054 Uiso 1 1 calc R
C24 C 0.4190(5) 0.5826(3) 0.9186(10) 0.0315(18) Uani 1 1 d .
C25 C -0.0065(6) 0.5497(4) 0.6663(14) 0.060(3) Uani 1 1 d .
C26 C -0.0825(7) 0.5419(3) 0.7537(13) 0.058(3) Uani 1 1 d .
H26 H -0.0709 0.5356 0.8746 0.069 Uiso 1 1 calc R
C27 C -0.1756(5) 0.5436(3) 0.6611(11) 0.048(2) Uani 1 1 d .
C28 C -0.1937(5) 0.5481(3) 0.4776(10) 0.0357(19) Uani 1 1 d .
C29 C -0.1187(6) 0.5574(3) 0.3921(11) 0.048(2) Uani 1 1 d .
H29 H -0.1308 0.5628 0.2705 0.058 Uiso 1 1 calc R
C30 C -0.2510(6) 0.5387(3) 0.7738(11) 0.042(2) Uani 1 1 d .
C31 C -0.2929(5) 0.5404(3) 0.3696(11) 0.0327(18) Uani 1 1 d .
C32 C -0.0259(7) 0.5590(4) 0.4832(13) 0.076(3) Uani 1 1 d .
H32 H 0.0238 0.5661 0.4236 0.092 Uiso 1 1 calc R
N2 N 0.5682(5) 0.7807(2) 1.0435(10) 0.0471(19) Uani 1 1 d .
N3 N 0.2793(5) 0.8301(2) 0.8428(9) 0.0479(19) Uani 1 1 d .
N4 N 0.6890(5) 0.8223(2) 1.1908(9) 0.0497(19) Uani 1 1 d .
H4A H 0.7230 0.8466 1.2323 0.060 Uiso 1 1 calc R
N5 N 0.2255(5) 0.9017(3) 0.7413(9) 0.0508(19) Uani 1 1 d .
H5 H 0.2253 0.9318 0.7150 0.061 Uiso 1 1 calc R
O1 O 0.3744(4) 0.71903(19) 0.7474(8) 0.0532(17) Uani 1 1 d .
O2 O 0.3858(5) 0.6974(2) 1.0241(9) 0.0606(18) Uani 1 1 d .
O3 O 0.4873(4) 0.60974(18) 0.9084(8) 0.0445(15) Uani 1 1 d .
O4 O 0.4350(4) 0.54099(18) 0.9817(8) 0.0431(14) Uani 1 1 d .
O5 O 0.0860(4) 0.5437(2) 0.7617(9) 0.067(2) Uani 1 1 d .
O6 O -0.2659(4) 0.4992(2) 0.8370(8) 0.0488(15) Uani 1 1 d .
O7 O -0.2937(3) 0.57708(19) 0.8058(7) 0.0391(13) Uani 1 1 d .
O8 O -0.3532(4) 0.5204(2) 0.4376(7) 0.0485(15) Uani 1 1 d .
O9 O -0.3037(4) 0.5549(2) 0.2129(7) 0.0475(15) Uani 1 1 d .
O1W O 0.5246(4) 0.5219(2) 0.6828(8) 0.0518(16) Uani 1 1 d D
N1 N 0.4661(6) 0.8596(3) 0.9122(17) 0.109(4) Uani 1 1 d D
H1A H 0.470(4) 0.508(4) 0.661(14) 0.163 Uiso 1 1 d D
H1B H 0.5579(18) 0.512(5) 0.609(5) 0.163 Uiso 1 1 d D
H1N H 0.4868(11) 0.8692(10) 0.8284(16) 0.130 Uiso 1 1 d D

loop_
_atom_site_aniso_label
_atom_site_aniso_U_11
_atom_site_aniso_U_22
_atom_site_aniso_U_33
_atom_site_aniso_U_23
_atom_site_aniso_U_13
_atom_site_aniso_U_12
Cd2 0.0235(3) 0.0351(3) 0.0393(4) 0.0038(3) 0.0000(2) -0.0018(2)
Cd1 0.0380(4) 0.0296(4) 0.0779(5) -0.0070(3) 0.0033(3) -0.0058(3)
C1 0.060(7) 0.045(6) 0.068(7) -0.003(5) 0.020(5) -0.004(5)
C2 0.080(8) 0.041(6) 0.071(7) 0.006(5) 0.015(6) 0.013(5)
C3 0.064(7) 0.051(6) 0.074(7) 0.007(5) 0.004(6) 0.017(5)
C4 0.054(6) 0.066(7) 0.063(7) 0.011(5) -0.003(5) 0.002(5)
C5 0.046(6) 0.050(6) 0.052(6) -0.005(4) 0.011(5) 0.002(4)
C6 0.039(5) 0.038(5) 0.053(6) -0.009(4) 0.010(4) -0.004(4)
C7 0.033(5) 0.040(5) 0.051(6) 0.000(4) 0.008(4) -0.003(4)
C8 0.051(6) 0.030(5) 0.072(7) -0.006(4) 0.000(5) -0.012(4)
C9 0.054(7) 0.049(6) 0.107(9) -0.014(6) 0.008(6) -0.004(5)
C10 0.050(7) 0.094(10) 0.134(12) -0.026(8) 0.001(7) -0.002(6)
C11 0.055(8) 0.105(10) 0.094(10) -0.007(8) -0.014(7) -0.003(7)
C12 0.055(7) 0.085(8) 0.072(8) 0.004(6) -0.008(6) 0.019(6)
C13 0.053(6) 0.064(6) 0.041(6) -0.015(5) 0.006(5) -0.001(5)
C14 0.041(5) 0.053(6) 0.058(6) -0.010(5) 0.003(5) 0.005(4)
C15 0.040(5) 0.040(5) 0.047(6) 0.001(4) 0.004(4) 0.005(4)
C16 0.046(5) 0.033(5) 0.068(6) 0.010(4) -0.005(5) -0.003(4)
C17 0.024(4) 0.038(5) 0.065(7) -0.001(5) 0.005(4) 0.006(4)
C18 0.026(4) 0.027(4) 0.044(5) -0.002(3) 0.004(4) -0.005(3)
C19 0.024(4) 0.028(4) 0.036(5) -0.003(3) 0.000(3) -0.001(3)
C20 0.029(4) 0.024(4) 0.048(5) 0.008(4) 0.000(4) 0.005(3)
C21 0.020(4) 0.034(4) 0.049(5) 0.006(4) -0.006(4) -0.011(3)
C22 0.028(5) 0.035(5) 0.082(7) -0.010(4) -0.007(5) 0.003(4)
C23 0.040(5) 0.026(4) 0.063(6) 0.003(4) -0.006(4) 0.003(4)
C24 0.026(4) 0.023(4) 0.042(5) -0.001(3) -0.003(4) -0.003(3)
C25 0.032(5) 0.083(7) 0.061(7) 0.007(5) -0.003(5) -0.012(5)
C26 0.051(6) 0.082(7) 0.041(6) -0.008(5) 0.010(5) -0.009(5)
C27 0.018(4) 0.080(7) 0.042(5) -0.014(5) -0.001(4) -0.011(4)
C28 0.032(5) 0.046(5) 0.028(5) -0.009(4) 0.001(4) -0.004(4)
C29 0.038(5) 0.078(7) 0.030(5) 0.001(4) 0.014(4) -0.012(4)
C30 0.030(5) 0.057(6) 0.034(5) -0.003(4) -0.004(4) 0.002(4)
C31 0.028(4) 0.030(4) 0.037(5) -0.005(4) -0.001(4) -0.005(3)
C32 0.046(6) 0.135(10) 0.048(7) 0.002(6) 0.009(5) -0.025(6)
N2 0.038(4) 0.032(4) 0.070(5) -0.009(3) 0.007(4) -0.012(3)
N3 0.048(5) 0.045(5) 0.050(5) 0.000(3) 0.007(4) 0.001(3)
N4 0.049(5) 0.039(4) 0.058(5) -0.013(4) 0.001(4) -0.007(3)
N5 0.053(5) 0.050(5) 0.047(5) 0.013(4) 0.005(4) 0.000(4)
O1 0.063(4) 0.032(3) 0.063(4) 0.007(3) 0.006(3) -0.009(3)
O2 0.070(5) 0.047(4) 0.064(4) -0.015(3) 0.010(4) -0.021(3)
O3 0.031(3) 0.033(3) 0.067(4) 0.005(3) 0.002(3) -0.004(2)
O4 0.029(3) 0.035(3) 0.061(4) 0.008(3) -0.001(3) 0.002(2)
O5 0.036(4) 0.075(5) 0.084(5) 0.007(4) -0.009(3) -0.007(3)
O6 0.048(4) 0.039(3) 0.056(4) 0.004(3) 0.000(3) 0.002(3)
O7 0.028(3) 0.043(3) 0.046(4) 0.005(3) 0.007(3) -0.003(2)
O8 0.026(3) 0.073(4) 0.045(4) -0.007(3) 0.003(3) -0.017(3)
O9 0.049(4) 0.052(4) 0.036(4) 0.007(3) -0.006(3) -0.007(3)
O1W 0.038(4) 0.065(4) 0.049(4) -0.003(3) -0.002(3) -0.011(3)
N1 0.054(6) 0.046(5) 0.210(12) 0.044(6) -0.018(7) -0.013(4)

loop_
_atom_type_symbol
_atom_type_description
_atom_type_scat_dispersion_real
_atom_type_scat_dispersion_imag
_atom_type_scat_source
C C 0.0033 0.0016 'International Tables Vol C Tables 4.2.6.8 and 6.1.1.4'
H H 0.0000 0.0000 'International Tables Vol C Tables 4.2.6.8 and 6.1.1.4'
N N 0.0061 0.0033 'International Tables Vol C Tables 4.2.6.8 and 6.1.1.4'
O O 0.0106 0.0060 'International Tables Vol C Tables 4.2.6.8 and 6.1.1.4'
Cd Cd -0.8075 1.2024 'International Tables Vol C Tables 4.2.6.8 and 6.1.1.4'

loop_
_geom_angle_atom_site_label_1
_geom_angle_atom_site_label_2
_geom_angle_atom_site_label_3
_geom_angle
_geom_angle_site_symmetry_1
_geom_angle_site_symmetry_3
O9 Cd2 O1W 168.9(2) 1_656 .
O9 Cd2 O7 90.3(2) 1_656 1_655
O1W Cd2 O7 80.9(2) . 1_655
O9 Cd2 O4 98.4(2) 1_656 3_667
O1W Cd2 O4 83.0(2) . 3_667
O7 Cd2 O4 133.1(2) 1_655 3_667
O9 Cd2 O4 115.0(2) 1_656 .
O1W Cd2 O4 76.0(2) . .
O7 Cd2 O4 139.77(18) 1_655 .
O4 Cd2 O4 76.15(19) 3_667 .
O9 Cd2 O3 106.7(2) 1_656 .
O1W Cd2 O3 80.5(2) . .
O7 Cd2 O3 91.46(18) 1_655 .
O4 Cd2 O3 128.60(18) 3_667 .
O4 Cd2 O3 52.70(17) . .
O9 Cd2 O6 91.1(2) 1_656 1_655
O1W Cd2 O6 78.2(2) . 1_655
O7 Cd2 O6 53.11(19) 1_655 1_655
O4 Cd2 O6 80.57(19) 3_667 1_655
O4 Cd2 O6 146.96(18) . 1_655
O3 Cd2 O6 140.89(19) . 1_655
N2 Cd1 N3 143.4(2) . .
N2 Cd1 O1 94.9(2) . 4_576
N3 Cd1 O1 95.3(2) . 4_576
N2 Cd1 O1 104.6(2) . .
N3 Cd1 O1 97.3(2) . .
O1 Cd1 O1 126.30(17) 4_576 .
N2 Cd1 N1 71.7(3) . .
N3 Cd1 N1 71.8(3) . .
O1 Cd1 N1 106.4(4) 4_576 .
O1 Cd1 N1 127.1(4) . .
N2 Cd1 O2 94.8(2) . .
N3 Cd1 O2 121.8(2) . .
O1 Cd1 O2 74.9(2) 4_576 .
O1 Cd1 O2 54.3(2) . .
N1 Cd1 O2 166.4(3) . .
N2 Cd1 C17 104.5(2) . .
N3 Cd1 C17 108.2(2) . .
O1 Cd1 C17 99.6(2) 4_576 .
O1 Cd1 C17 27.4(2) . .
N1 Cd1 C17 153.9(4) . .
O2 Cd1 C17 27.3(2) . .
C2 C1 C6 116.4(9) . .
C2 C1 H1 121.8 . .
C6 C1 H1 121.8 . .
C1 C2 C3 121.5(9) . .
C1 C2 H2 119.3 . .
C3 C2 H2 119.3 . .
C4 C3 C2 122.8(9) . .
C4 C3 H3 118.6 . .
C2 C3 H3 118.6 . .
C3 C4 C5 116.8(9) . .
C3 C4 H4 121.6 . .
C5 C4 H4 121.6 . .
N4 C5 C6 106.1(8) . .
N4 C5 C4 133.4(9) . .
C6 C5 C4 120.4(9) . .
C5 C6 C1 122.0(8) . .
C5 C6 N2 108.7(7) . .
C1 C6 N2 129.2(8) . .
N2 C7 N4 112.3(7) . .
N2 C7 C8 124.1(7) . .
N4 C7 C8 123.5(7) . .
N1 C8 C7 110.7(7) . .
N1 C8 H8A 109.5 . .
C7 C8 H8A 109.5 . .
N1 C8 H8B 109.5 . .
C7 C8 H8B 109.5 . .
H8A C8 H8B 108.1 . .
C10 C9 C14 116.9(10) . .
C10 C9 H9 121.5 . .
C14 C9 H9 121.5 . .
C11 C10 C9 123.2(12) . .
C11 C10 H10 118.4 . .
C9 C10 H10 118.4 . .
C12 C11 C10 120.9(11) . .
C12 C11 H11 119.6 . .
C10 C11 H11 119.6 . .
C11 C12 C13 117.4(10) . .
C11 C12 H12 121.3 . .
C13 C12 H12 121.3 . .
N5 C13 C12 132.3(9) . .
N5 C13 C14 105.9(8) . .
C12 C13 C14 121.8(9) . .
N3 C14 C9 131.4(9) . .
N3 C14 C13 108.8(8) . .
C9 C14 C13 119.8(9) . .
N3 C15 N5 111.8(7) . .
N3 C15 C16 125.8(7) . .
N5 C15 C16 122.4(8) . .
N1 C16 C15 109.0(7) . .
N1 C16 H16A 109.9 . .
C15 C16 H16A 109.9 . .
N1 C16 H16B 109.9 . .
C15 C16 H16B 109.9 . .
H16A C16 H16B 108.3 . .
O2 C17 O1 121.0(8) . .
O2 C17 C18 117.8(8) . .
O1 C17 C18 120.3(8) . .
O2 C17 Cd1 62.8(4) . .
O1 C17 Cd1 59.8(4) . .
C18 C17 Cd1 157.1(5) . .
C23 C18 C19 120.0(6) . .
C23 C18 C17 114.8(7) . .
C19 C18 C17 124.9(6) . .
C18 C19 C20 117.7(6) . .
C18 C19 C24 123.3(6) . .
C20 C19 C24 118.9(6) . .
C21 C20 C19 120.3(7) . .
C21 C20 H20 119.8 . .
C19 C20 H20 119.8 . .
O5 C21 C22 122.5(7) . .
O5 C21 C20 115.5(7) . .
C22 C21 C20 121.7(7) . .
C21 C22 C23 116.8(7) . .
C21 C22 H22 121.6 . .
C23 C22 H22 121.6 . .
C18 C23 C22 123.1(7) . .
C18 C23 H23 118.4 . .
C22 C23 H23 118.4 . .
O3 C24 O4 119.5(7) . .
O3 C24 C19 120.2(7) . .
O4 C24 C19 120.3(7) . .
C26 C25 O5 118.1(9) . .
C26 C25 C32 118.8(9) . .
O5 C25 C32 122.8(9) . .
C27 C26 C25 120.2(9) . .
C27 C26 H26 119.9 . .
C25 C26 H26 119.9 . .
C26 C27 C28 120.4(8) . .
C26 C27 C30 114.7(8) . .
C28 C27 C30 124.8(7) . .
C29 C28 C27 118.8(7) . .
C29 C28 C31 119.5(7) . .
C27 C28 C31 121.6(7) . .
C28 C29 C32 121.3(8) . .
C28 C29 H29 119.4 . .
C32 C29 H29 119.4 . .
O6 C30 O7 123.2(8) . .
O6 C30 C27 120.0(8) . .
O7 C30 C27 116.8(8) . .
O8 C31 O9 125.8(7) . .
O8 C31 C28 119.3(7) . .
O9 C31 C28 114.8(7) . .
C29 C32 C25 119.8(9) . .
C29 C32 H32 120.1 . .
C25 C32 H32 120.1 . .
C7 N2 C6 104.9(7) . .
C7 N2 Cd1 112.1(5) . .
C6 N2 Cd1 137.0(5) . .
C15 N3 C14 106.1(7) . .
C15 N3 Cd1 114.3(5) . .
C14 N3 Cd1 139.5(6) . .
C7 N4 C5 107.9(7) . .
C7 N4 H4A 126.0 . .
C5 N4 H4A 126.0 . .
C13 N5 C15 107.2(7) . .
C13 N5 H5 126.4 . .
C15 N5 H5 126.4 . .
C17 O1 Cd1 137.8(6) . 4_575
C17 O1 Cd1 92.8(5) . .
Cd1 O1 Cd1 127.2(2) 4_575 .
C17 O2 Cd1 89.9(5) . .
C24 O3 Cd2 90.1(4) . .
C24 O4 Cd2 156.4(5) . 3_667
C24 O4 Cd2 95.7(5) . .
Cd2 O4 Cd2 103.85(19) 3_667 .
C21 O5 C25 120.6(7) . .
C30 O6 Cd2 87.1(5) . 1_455
C30 O7 Cd2 96.3(5) . 1_455
C31 O9 Cd2 136.8(5) . 1_454
Cd2 O1W H1A 123(7) . .
Cd2 O1W H1B 118.8(13) . .
H1A O1W H1B 109(9) . .
C8 N1 C16 119.5(9) . .
C8 N1 Cd1 113.4(6) . .
C16 N1 Cd1 116.2(6) . .
C8 N1 H1N 88.3(13) . .
C16 N1 H1N 87.3(13) . .
Cd1 N1 H1N 128(3) . .

loop_
_geom_bond_atom_site_label_1
_geom_bond_atom_site_label_2
_geom_bond_distance
_geom_bond_site_symmetry_2
Cd2 O9 2.182(5) 1_656
Cd2 O1W 2.289(6) .
Cd2 O7 2.349(5) 1_655
Cd2 O4 2.362(5) 3_667
Cd2 O4 2.370(5) .
Cd2 O3 2.497(5) .
Cd2 O6 2.569(6) 1_655
Cd1 N2 2.274(7) .
Cd1 N3 2.304(7) .
Cd1 O1 2.353(7) 4_576
Cd1 O1 2.364(6) .
Cd1 N1 2.373(8) .
Cd1 O2 2.429(6) .
Cd1 C17 2.731(8) .
C1 C2 1.378(12) .
C1 C6 1.389(11) .
C1 H1 0.9300 .
C2 C3 1.379(13) .
C2 H2 0.9300 .
C3 C4 1.343(12) .
C3 H3 0.9300 .
C4 C5 1.413(12) .
C4 H4 0.9300 .
C5 N4 1.370(10) .
C5 C6 1.374(11) .
C6 N2 1.411(10) .
C7 N2 1.318(9) .
C7 N4 1.340(9) .
C7 C8 1.474(11) .
C8 N1 1.407(11) .
C8 H8A 0.9700 .
C8 H8B 0.9700 .
C9 C10 1.382(14) .
C9 C14 1.397(12) .
C9 H9 0.9300 .
C10 C11 1.376(15) .
C10 H10 0.9300 .
C11 C12 1.372(15) .
C11 H11 0.9300 .
C12 C13 1.397(12) .
C12 H12 0.9300 .
C13 N5 1.359(11) .
C13 C14 1.408(12) .
C14 N3 1.369(10) .
C15 N3 1.321(10) .
C15 N5 1.363(10) .
C15 C16 1.472(11) .
C16 N1 1.423(12) .
C16 H16A 0.9700 .
C16 H16B 0.9700 .
C17 O2 1.255(10) .
C17 O1 1.258(10) .
C17 C18 1.516(10) .
C18 C23 1.365(10) .
C18 C19 1.386(10) .
C19 C20 1.401(10) .
C19 C24 1.485(10) .
C20 C21 1.383(10) .
C20 H20 0.9300 .
C21 O5 1.357(9) .
C21 C22 1.373(10) .
C22 C23 1.377(11) .
C22 H22 0.9300 .
C23 H23 0.9300 .
C24 O3 1.245(9) .
C24 O4 1.259(8) .
C25 C26 1.388(13) .
C25 O5 1.397(10) .
C25 C32 1.407(13) .
C26 C27 1.388(11) .
C26 H26 0.9300 .
C27 C28 1.392(11) .
C27 C30 1.501(12) .
C28 C29 1.375(11) .
C28 C31 1.518(10) .
C29 C32 1.380(11) .
C29 H29 0.9300 .
C30 O6 1.234(9) .
C30 O7 1.275(9) .
C31 O8 1.217(9) .
C31 O9 1.252(9) .
C32 H32 0.9300 .
N4 H4A 0.8600 .
N5 H5 0.8600 .
O1 Cd1 2.353(7) 4_575
O4 Cd2 2.362(5) 3_667
O6 Cd2 2.569(6) 1_455
O7 Cd2 2.349(5) 1_455
O9 Cd2 2.182(5) 1_454
O1W H1A 0.86(7) .
O1W H1B 0.85(5) .
N1 H1N 0.800(11) .

loop_
_geom_hbond_atom_site_label_D
_geom_hbond_atom_site_label_H
_geom_hbond_atom_site_label_A
_geom_hbond_distance_DH
_geom_hbond_distance_HA
_geom_hbond_distance_DA
_geom_hbond_angle_DHA
_geom_hbond_site_symmetry_A
O1W H1B O8 0.85(5) 2.00(6) 2.786(9) 153(13) 1_655
O1W H1A O8 0.86(7) 1.88(3) 2.716(7) 168(10) 3_566
N4 H4A O7 0.86 2.22 2.932(9) 140.2 4_676
N5 H5 O6 0.86 2.02 2.857(9) 163.5 2_556

loop_
_geom_torsion_atom_site_label_1
_geom_torsion_atom_site_label_2
_geom_torsion_atom_site_label_3
_geom_torsion_atom_site_label_4
_geom_torsion
_geom_torsion_site_symmetry_1
_geom_torsion_site_symmetry_4
C6 C1 C2 C3 2.4(15) . .
C1 C2 C3 C4 -1.9(17) . .
C2 C3 C4 C5 -1.3(16) . .
C3 C4 C5 N4 -178.0(10) . .
C3 C4 C5 C6 4.0(15) . .
N4 C5 C6 C1 177.9(8) . .
C4 C5 C6 C1 -3.6(14) . .
N4 C5 C6 N2 1.5(10) . .
C4 C5 C6 N2 -180.0(8) . .
C2 C1 C6 C5 0.3(14) . .
C2 C1 C6 N2 175.9(9) . .
N2 C7 C8 N1 4.4(14) . .
N4 C7 C8 N1 -179.5(10) . .
C14 C9 C10 C11 0(2) . .
C9 C10 C11 C12 -3(2) . .
C10 C11 C12 C13 3.3(19) . .
C11 C12 C13 N5 180.0(11) . .
C11 C12 C13 C14 -1.4(16) . .
C10 C9 C14 N3 -178.1(10) . .
C10 C9 C14 C13 1.5(16) . .
N5 C13 C14 N3 -2.3(10) . .
C12 C13 C14 N3 178.7(9) . .
N5 C13 C14 C9 177.9(9) . .
C12 C13 C14 C9 -1.0(15) . .
N3 C15 C16 N1 15.9(14) . .
N5 C15 C16 N1 -163.8(9) . .
N2 Cd1 C17 O2 71.8(5) . .
N3 Cd1 C17 O2 -124.7(5) . .
O1 Cd1 C17 O2 -25.9(5) 4_576 .
O1 Cd1 C17 O2 165.5(8) . .
N1 Cd1 C17 O2 149.6(6) . .
N2 Cd1 C17 O1 -93.7(5) . .
N3 Cd1 C17 O1 69.8(5) . .
O1 Cd1 C17 O1 168.6(5) 4_576 .
N1 Cd1 C17 O1 -15.9(9) . .
O2 Cd1 C17 O1 -165.5(8) . .
N2 Cd1 C17 C18 169.2(16) . .
N3 Cd1 C17 C18 -27.2(17) . .
O1 Cd1 C17 C18 71.6(17) 4_576 .
O1 Cd1 C17 C18 -97.0(17) . .
N1 Cd1 C17 C18 -112.9(16) . .
O2 Cd1 C17 C18 97.5(18) . .
O2 C17 C18 C23 110.6(9) . .
O1 C17 C18 C23 -58.3(11) . .
Cd1 C17 C18 C23 25(2) . .
O2 C17 C18 C19 -62.3(11) . .
O1 C17 C18 C19 128.8(9) . .
Cd1 C17 C18 C19 -147.7(13) . .
C23 C18 C19 C20 -4.6(12) . .
C17 C18 C19 C20 167.9(8) . .
C23 C18 C19 C24 172.9(8) . .
C17 C18 C19 C24 -14.6(12) . .
C18 C19 C20 C21 -0.8(12) . .
C24 C19 C20 C21 -178.5(7) . .
C19 C20 C21 O5 -170.2(8) . .
C19 C20 C21 C22 4.0(13) . .
O5 C21 C22 C23 172.2(8) . .
C20 C21 C22 C23 -1.6(14) . .
C19 C18 C23 C22 7.4(14) . .
C17 C18 C23 C22 -165.9(9) . .
C21 C22 C23 C18 -4.1(14) . .
C18 C19 C24 O3 -13.2(12) . .
C20 C19 C24 O3 164.3(8) . .
C18 C19 C24 O4 168.5(7) . .
C20 C19 C24 O4 -14.0(11) . .
O5 C25 C26 C27 -174.8(8) . .
C32 C25 C26 C27 -0.3(15) . .
C25 C26 C27 C28 6.6(14) . .
C25 C26 C27 C30 -175.1(9) . .
C26 C27 C28 C29 -8.6(13) . .
C30 C27 C28 C29 173.3(8) . .
C26 C27 C28 C31 167.9(8) . .
C30 C27 C28 C31 -10.2(13) . .
C27 C28 C29 C32 4.5(14) . .
C31 C28 C29 C32 -172.2(8) . .
C26 C27 C30 O6 -73.5(10) . .
C28 C27 C30 O6 104.7(10) . .
C26 C27 C30 O7 103.3(9) . .
C28 C27 C30 O7 -78.5(11) . .
C29 C28 C31 O8 161.2(8) . .
C27 C28 C31 O8 -15.3(11) . .
C29 C28 C31 O9 -17.3(11) . .
C27 C28 C31 O9 166.1(8) . .
C28 C29 C32 C25 1.7(16) . .
C26 C25 C32 C29 -3.7(16) . .
O5 C25 C32 C29 170.4(9) . .
N4 C7 N2 C6 0.9(10) . .
C8 C7 N2 C6 177.4(8) . .
N4 C7 N2 Cd1 158.6(6) . .
C8 C7 N2 Cd1 -24.9(11) . .
C5 C6 N2 C7 -1.5(10) . .
C1 C6 N2 C7 -177.5(9) . .
C5 C6 N2 Cd1 -150.5(7) . .
C1 C6 N2 Cd1 33.5(15) . .
N3 Cd1 N2 C7 23.7(8) . .
O1 Cd1 N2 C7 -82.0(6) 4_576 .
O1 Cd1 N2 C7 148.5(6) . .
N1 Cd1 N2 C7 23.7(6) . .
O2 Cd1 N2 C7 -157.3(6) . .
C17 Cd1 N2 C7 176.8(6) . .
N3 Cd1 N2 C6 171.2(7) . .
O1 Cd1 N2 C6 65.5(8) 4_576 .
O1 Cd1 N2 C6 -64.0(9) . .
N1 Cd1 N2 C6 171.2(9) . .
O2 Cd1 N2 C6 -9.7(8) . .
C17 Cd1 N2 C6 -35.7(9) . .
N5 C15 N3 C14 -2.2(10) . .
C16 C15 N3 C14 178.1(9) . .
N5 C15 N3 Cd1 175.0(6) . .
C16 C15 N3 Cd1 -4.7(12) . .
C9 C14 N3 C15 -177.5(11) . .
C13 C14 N3 C15 2.8(10) . .
C9 C14 N3 Cd1 6.4(17) . .
C13 C14 N3 Cd1 -173.3(7) . .
N2 Cd1 N3 C15 -4.5(9) . .
O1 Cd1 N3 C15 101.1(6) 4_576 .
O1 Cd1 N3 C15 -131.2(6) . .
N1 Cd1 N3 C15 -4.5(7) . .
O2 Cd1 N3 C15 176.6(6) . .
C17 Cd1 N3 C15 -157.0(6) . .
N2 Cd1 N3 C14 171.3(8) . .
O1 Cd1 N3 C14 -83.1(9) 4_576 .
O1 Cd1 N3 C14 44.6(9) . .
N1 Cd1 N3 C14 171.4(10) . .
O2 Cd1 N3 C14 -7.5(10) . .
C17 Cd1 N3 C14 18.8(10) . .
N2 C7 N4 C5 0.1(10) . .
C8 C7 N4 C5 -176.5(9) . .
C6 C5 N4 C7 -1.0(10) . .
C4 C5 N4 C7 -179.2(10) . .
C12 C13 N5 C15 179.8(10) . .
C14 C13 N5 C15 1.0(10) . .
N3 C15 N5 C13 0.7(11) . .
C16 C15 N5 C13 -179.5(8) . .
O2 C17 O1 Cd1 147.7(7) . 4_575
C18 C17 O1 Cd1 -43.8(11) . 4_575
Cd1 C17 O1 Cd1 162.8(8) . 4_575
O2 C17 O1 Cd1 -15.1(8) . .
C18 C17 O1 Cd1 153.4(6) . .
N2 Cd1 O1 C17 93.5(5) . .
N3 Cd1 O1 C17 -116.0(5) . .
O1 Cd1 O1 C17 -14.0(7) 4_576 .
N1 Cd1 O1 C17 171.3(5) . .
O2 Cd1 O1 C17 8.2(4) . .
N2 Cd1 O1 Cd1 -72.0(4) . 4_575
N3 Cd1 O1 Cd1 78.4(3) . 4_575
O1 Cd1 O1 Cd1 -179.51(13) 4_576 4_575
N1 Cd1 O1 Cd1 5.8(5) . 4_575
O2 Cd1 O1 Cd1 -157.4(4) . 4_575
C17 Cd1 O1 Cd1 -165.5(7) . 4_575
O1 C17 O2 Cd1 14.7(8) . .
C18 C17 O2 Cd1 -154.1(6) . .
N2 Cd1 O2 C17 -112.7(5) . .
N3 Cd1 O2 C17 66.6(6) . .
O1 Cd1 O2 C17 153.5(5) 4_576 .
O1 Cd1 O2 C17 -8.2(5) . .
N1 Cd1 O2 C17 -108.9(16) . .
O4 C24 O3 Cd2 13.9(8) . .
C19 C24 O3 Cd2 -164.4(6) . .
O9 Cd2 O3 C24 -117.1(5) 1_656 .
O1W Cd2 O3 C24 71.6(5) . .
O7 Cd2 O3 C24 152.2(5) 1_655 .
O4 Cd2 O3 C24 -1.4(6) 3_667 .
O4 Cd2 O3 C24 -8.0(4) . .
O6 Cd2 O3 C24 129.2(5) 1_655 .
O3 C24 O4 Cd2 -160.8(10) . 3_667
C19 C24 O4 Cd2 17.5(18) . 3_667
O3 C24 O4 Cd2 -14.7(8) . .
C19 C24 O4 Cd2 163.6(6) . .
O9 Cd2 O4 C24 100.4(5) 1_656 .
O1W Cd2 O4 C24 -80.6(5) . .
O7 Cd2 O4 C24 -23.7(6) 1_655 .
O4 Cd2 O4 C24 -166.7(6) 3_667 .
O3 Cd2 O4 C24 8.0(4) . .
O6 Cd2 O4 C24 -120.2(5) 1_655 .
O9 Cd2 O4 Cd2 -92.9(2) 1_656 3_667
O1W Cd2 O4 Cd2 86.1(2) . 3_667
O7 Cd2 O4 Cd2 143.0(2) 1_655 3_667
O4 Cd2 O4 Cd2 0.0 3_667 3_667
O3 Cd2 O4 Cd2 174.7(3) . 3_667
O6 Cd2 O4 Cd2 46.5(4) 1_655 3_667
C22 C21 O5 C25 19.4(14) . .
C20 C21 O5 C25 -166.4(8) . .
C26 C25 O5 C21 -130.6(10) . .
C32 C25 O5 C21 55.2(14) . .
O7 C30 O6 Cd2 6.0(7) . 1_455
C27 C30 O6 Cd2 -177.4(7) . 1_455
O6 C30 O7 Cd2 -6.6(8) . 1_455
C27 C30 O7 Cd2 176.8(6) . 1_455
O8 C31 O9 Cd2 -20.4(13) . 1_454
C28 C31 O9 Cd2 158.1(5) . 1_454
C7 C8 N1 C16 160.7(10) . .
C7 C8 N1 Cd1 17.7(12) . .
C15 C16 N1 C8 -160.5(10) . .
C15 C16 N1 Cd1 -18.5(12) . .
N2 Cd1 N1 C8 -22.5(8) . .
N3 Cd1 N1 C8 157.5(10) . .
O1 Cd1 N1 C8 67.3(9) 4_576 .
O1 Cd1 N1 C8 -117.2(9) . .
O2 Cd1 N1 C8 -26(2) . .
C17 Cd1 N1 C8 -108.1(10) . .
N2 Cd1 N1 C16 -166.8(10) . .
N3 Cd1 N1 C16 13.2(8) . .
O1 Cd1 N1 C16 -77.0(9) 4_576 .
O1 Cd1 N1 C16 98.5(9) . .
O2 Cd1 N1 C16 -170.8(10) . .
C17 Cd1 N1 C16 107.6(10) . .
